data_7122495
loop_
_publ_author_name
'Bente, Stefanie'
'Kampert, Florian'
'Tan, Tristan T. Y.'
'Hahn, F. Ekkehardt'

_publ_section_title
;
 Site-selective metallation of dicarbene precursors.
;
_journal_issue 91
_journal_name_full 'Chemical communications (Cambridge, England)'
_journal_page_first 12887
_journal_page_last 12890
_journal_paper_doi 10.1039/c8cc08440h
_journal_volume 54
_journal_year 2018
_chemical_formula_sum 'C20 H20 Cl I N4'
_chemical_formula_weight 478.75
_space_group_crystal_system monoclinic
_space_group_IT_number 14
_space_group_name_Hall '-P 2ybc'
_space_group_name_H-M_alt 'P 1 21/c 1'
_symmetry_space_group_name_Hall '-P 2ybc'
_symmetry_space_group_name_H-M 'P 1 21/c 1'
_atom_sites_solution_hydrogens geom
_audit_creation_method SHELXL-2014/7
_audit_update_record
;
2018-08-08 deposited with the CCDC.
2018-10-23 downloaded from the CCDC.
;
_cell_angle_alpha 90
_cell_angle_beta 96.7670(10)
_cell_angle_gamma 90
_cell_formula_units_Z 4
_cell_length_a 14.0786(2)
_cell_length_b 11.8861(2)
_cell_length_c 11.9437(2)
_cell_measurement_reflns_used 6065
_cell_measurement_temperature 100(2)
_cell_measurement_theta_max 30.7985
_cell_measurement_theta_min 3.5705
_cell_volume 1984.73(6)
_computing_cell_refinement 'Bruker SAINT'
_computing_data_collection 'Bruker APEX3'
_computing_data_reduction 'Bruker SAINT'
_computing_molecular_graphics 'Bruker SHELXTL'
_computing_publication_material 'Bruker SHELXTL'
_computing_structure_refinement 'SHELXL-2014/7 (Sheldrick, 2014)'
_computing_structure_solution 'SHELXS-2013/1 (Sheldrick, 2013)'
_diffrn_ambient_temperature 100(2)
_diffrn_measured_fraction_theta_full 0.997
_diffrn_measured_fraction_theta_max 0.986
_diffrn_measurement_device_type 'Bruker APEX-II CCD'
_diffrn_measurement_method 'Phi and Omega scans'
_diffrn_radiation_monochromator 'Goebel mirror'
_diffrn_radiation_source microsource
_diffrn_radiation_type MoK\a
_diffrn_radiation_wavelength 0.71073
_diffrn_reflns_av_R_equivalents 0.0373
_diffrn_reflns_av_unetI/netI 0.0385
_diffrn_reflns_Laue_measured_fraction_full 0.997
_diffrn_reflns_Laue_measured_fraction_max 0.986
_diffrn_reflns_limit_h_max 20
_diffrn_reflns_limit_h_min -18
_diffrn_reflns_limit_k_max 17
_diffrn_reflns_limit_k_min -17
_diffrn_reflns_limit_l_max 17
_diffrn_reflns_limit_l_min -15
_diffrn_reflns_number 22242
_diffrn_reflns_point_group_measured_fraction_full 0.997
_diffrn_reflns_point_group_measured_fraction_max 0.986
_diffrn_reflns_theta_full 27.500
_diffrn_reflns_theta_max 31.006
_diffrn_reflns_theta_min 3.381
_exptl_absorpt_coefficient_mu 1.759
_exptl_absorpt_correction_T_max 0.796
_exptl_absorpt_correction_T_min 0.693
_exptl_absorpt_correction_type multi-scan
_exptl_absorpt_process_details
;
 Multi-scan correction included in APEX3 package (Bruker AXS, 2014)
 22803 Corrected reflections used
 Estimated minimum and maximum transmission:  0.6930  0.7960
 The ratio of these values is more reliable than their absolute values!
 Additional spherical absorption correction applied with mu*r =  0.1550
 Lambda/2 correction factor = 0.00150
;
_exptl_crystal_colour colorless
_exptl_crystal_density_diffrn 1.602
_exptl_crystal_description block
_exptl_crystal_F_000 952
_exptl_crystal_size_max 0.390
_exptl_crystal_size_mid 0.092
_exptl_crystal_size_min 0.089
_refine_diff_density_max 0.879
_refine_diff_density_min -0.408
_refine_diff_density_rms 0.103
_refine_ls_extinction_method none
_refine_ls_goodness_of_fit_ref 1.102
_refine_ls_hydrogen_treatment constr
_refine_ls_matrix_type full
_refine_ls_number_parameters 238
_refine_ls_number_reflns 6250
_refine_ls_number_restraints 0
_refine_ls_restrained_S_all 1.102
_refine_ls_R_factor_all 0.0380
_refine_ls_R_factor_gt 0.0278
_refine_ls_shift/su_max 0.002
_refine_ls_shift/su_mean 0.000
_refine_ls_structure_factor_coef Fsqd
_refine_ls_weighting_details 'w=1/[\s^2^(Fo^2^)+(0.0236P)^2^] where P=(Fo^2^+2Fc^2^)/3'
_refine_ls_weighting_scheme calc
_refine_ls_wR_factor_gt 0.0568
_refine_ls_wR_factor_ref 0.0616
_reflns_Friedel_coverage 0.000
_reflns_number_gt 5105
_reflns_number_total 6250
_reflns_threshold_expression 'I > 2\s(I)'
_cod_data_source_file c8cc08440h2.cif
_cod_data_source_block sbs2
_cod_depositor_comments 'Adding full bibliography for 7122494--7122497.cif.'
_cod_database_code 7122495
_shelx_shelxl_version_number 2014/7
_shelx_space_group_comment
;
The symmetry employed for this shelxl refinement is uniquely defined
by the following loop, which should always be used as a source of
symmetry information in preference to the above space-group names.
They are only intended as comments.
;
_shelx_estimated_absorpt_t_min 0.547
_shelx_estimated_absorpt_t_max 0.859

loop_
_space_group_symop_operation_xyz
'x, y, z'
'-x, y+1/2, -z+1/2'
'-x, -y, -z'
'x, -y-1/2, z-1/2'

loop_
_atom_site_label
_atom_site_type_symbol
_atom_site_fract_x
_atom_site_fract_y
_atom_site_fract_z
_atom_site_U_iso_or_equiv
_atom_site_adp_type
_atom_site_occupancy
_atom_site_site_symmetry_order
_atom_site_calc_flag
_atom_site_refinement_flags_posn
_atom_site_refinement_flags_adp
I1 I 0.66435(2) 0.84969(2) 0.16024(2) 0.01636(4) Uani 1 1 d . .
Cl1 Cl 0.96489(4) -0.23318(4) 1.07498(4) 0.02144(11) Uani 1 1 d . .
N1 N 0.89084(11) -0.13055(12) 0.88501(14) 0.0140(3) Uani 1 1 d . .
N3 N 1.04998(11) -0.10961(13) 0.92954(15) 0.0175(3) Uani 1 1 d . .
N4 N 0.73097(10) -0.06414(12) 0.88517(14) 0.0127(3) Uani 1 1 d . .
N5 N 0.67323(11) 0.10095(12) 0.90935(14) 0.0133(3) Uani 1 1 d . .
C2 C 0.97106(14) -0.15190(14) 0.95863(17) 0.0152(4) Uani 1 1 d . .
C4 C 1.02102(13) -0.05500(15) 0.82735(18) 0.0158(4) Uani 1 1 d . .
C5 C 0.92197(13) -0.06821(15) 0.79740(17) 0.0150(4) Uani 1 1 d . .
C6 C 1.07463(14) 0.00644(16) 0.75812(19) 0.0216(4) Uani 1 1 d . .
H6 H 1.1415 0.0167 0.7771 0.026 Uiso 1 1 calc R U
C7 C 1.02744(15) 0.05184(17) 0.66109(19) 0.0238(5) Uani 1 1 d . .
H7 H 1.0629 0.0938 0.6125 0.029 Uiso 1 1 calc R U
C8 C 0.92919(16) 0.03825(17) 0.63180(19) 0.0244(5) Uani 1 1 d . .
H8 H 0.8994 0.0707 0.5639 0.029 Uiso 1 1 calc R U
C9 C 0.87411(14) -0.02199(16) 0.70033(18) 0.0200(4) Uani 1 1 d . .
H9 H 0.8071 -0.0310 0.6815 0.024 Uiso 1 1 calc R U
C10 C 0.79372(13) -0.16347(14) 0.89523(18) 0.0150(4) Uani 1 1 d . .
H10A H 0.7907 -0.2001 0.9692 0.018 Uiso 1 1 calc R U
H10B H 0.7718 -0.2184 0.8354 0.018 Uiso 1 1 calc R U
C11 C 0.74993(13) 0.03573(15) 0.93357(17) 0.0145(4) Uani 1 1 d . .
H11 H 0.8079 0.0567 0.9776 0.017 Uiso 1 1 calc R U
C12 C 0.60259(13) 0.04007(15) 0.84551(17) 0.0153(4) Uani 1 1 d . .
H12 H 0.5404 0.0659 0.8177 0.018 Uiso 1 1 calc R U
C13 C 0.63917(13) -0.06346(15) 0.83038(17) 0.0156(4) Uani 1 1 d . .
H13 H 0.6076 -0.1241 0.7897 0.019 Uiso 1 1 calc R U
C14 C 0.66969(12) 0.21997(15) 0.93342(17) 0.0139(4) Uani 1 1 d . .
C15 C 0.71824(13) 0.29275(15) 0.86848(17) 0.0152(4) Uani 1 1 d . .
C16 C 0.71159(14) 0.40766(16) 0.88961(18) 0.0190(4) Uani 1 1 d . .
H16 H 0.7443 0.4593 0.8470 0.023 Uiso 1 1 calc R U
C17 C 0.65809(14) 0.44851(16) 0.97179(18) 0.0182(4) Uani 1 1 d . .
C18 C 0.61135(14) 0.37266(16) 1.03440(18) 0.0180(4) Uani 1 1 d . .
H18 H 0.5750 0.4005 1.0906 0.022 Uiso 1 1 calc R U
C19 C 0.61596(13) 0.25660(15) 1.01750(17) 0.0151(4) Uani 1 1 d . .
C20 C 0.77499(14) 0.25071(16) 0.77755(18) 0.0208(4) Uani 1 1 d . .
H20A H 0.7884 0.3135 0.7285 0.031 Uiso 1 1 calc R U
H20B H 0.7381 0.1930 0.7328 0.031 Uiso 1 1 calc R U
H20C H 0.8354 0.2183 0.8122 0.031 Uiso 1 1 calc R U
C21 C 0.65104(16) 0.57383(16) 0.9908(2) 0.0238(5) Uani 1 1 d . .
H21A H 0.6096 0.5881 1.0498 0.036 Uiso 1 1 calc R U
H21B H 0.6240 0.6103 0.9207 0.036 Uiso 1 1 calc R U
H21C H 0.7149 0.6043 1.0144 0.036 Uiso 1 1 calc R U
C22 C 0.56371(15) 0.17611(16) 1.08562(19) 0.0201(4) Uani 1 1 d . .
H22A H 0.5055 0.1498 1.0401 0.030 Uiso 1 1 calc R U
H22B H 0.5466 0.2144 1.1531 0.030 Uiso 1 1 calc R U
H22C H 0.6050 0.1117 1.1081 0.030 Uiso 1 1 calc R U

loop_
_atom_site_aniso_label
_atom_site_aniso_U_11
_atom_site_aniso_U_22
_atom_site_aniso_U_33
_atom_site_aniso_U_23
_atom_site_aniso_U_13
_atom_site_aniso_U_12
I1 0.01841(7) 0.01401(6) 0.01628(7) 0.00073(5) 0.00047(5) 0.00086(4)
Cl1 0.0260(3) 0.0196(2) 0.0181(3) 0.0027(2) 0.0002(2) 0.00338(18)
N1 0.0121(7) 0.0145(7) 0.0154(9) -0.0018(6) 0.0019(6) -0.0005(5)
N3 0.0150(8) 0.0162(7) 0.0209(10) -0.0031(7) 0.0003(7) 0.0011(6)
N4 0.0114(7) 0.0130(7) 0.0136(8) -0.0009(6) 0.0009(6) -0.0007(5)
N5 0.0130(7) 0.0113(7) 0.0156(9) -0.0011(6) 0.0011(6) -0.0006(6)
C2 0.0188(9) 0.0122(8) 0.0141(10) -0.0024(7) -0.0008(7) 0.0018(7)
C4 0.0143(9) 0.0136(8) 0.0200(11) -0.0045(8) 0.0041(8) 0.0003(7)
C5 0.0144(9) 0.0138(8) 0.0175(10) -0.0017(7) 0.0040(7) -0.0004(7)
C6 0.0189(10) 0.0184(9) 0.0291(13) -0.0048(9) 0.0100(9) -0.0018(7)
C7 0.0317(12) 0.0179(9) 0.0246(12) -0.0010(9) 0.0145(10) -0.0007(8)
C8 0.0338(12) 0.0229(10) 0.0173(11) 0.0018(9) 0.0068(9) 0.0066(9)
C9 0.0187(10) 0.0231(10) 0.0179(11) -0.0002(8) 0.0005(8) 0.0049(7)
C10 0.0124(9) 0.0120(8) 0.0204(11) -0.0018(7) 0.0011(7) -0.0003(6)
C11 0.0129(9) 0.0145(8) 0.0157(10) -0.0009(7) 0.0005(7) -0.0013(6)
C12 0.0124(9) 0.0169(8) 0.0159(10) -0.0005(8) -0.0016(7) -0.0024(7)
C13 0.0124(9) 0.0167(9) 0.0173(10) -0.0037(8) 0.0000(7) -0.0036(7)
C14 0.0128(9) 0.0116(8) 0.0167(10) 0.0005(7) -0.0008(7) 0.0000(6)
C15 0.0146(9) 0.0152(9) 0.0156(10) 0.0012(8) 0.0004(7) -0.0012(7)
C16 0.0198(10) 0.0168(9) 0.0203(11) 0.0025(8) 0.0017(8) -0.0033(7)
C17 0.0186(10) 0.0162(9) 0.0187(11) -0.0006(8) -0.0022(8) -0.0005(7)
C18 0.0208(10) 0.0175(9) 0.0158(10) -0.0016(8) 0.0024(8) 0.0009(7)
C19 0.0146(9) 0.0158(8) 0.0146(10) 0.0021(7) 0.0009(7) -0.0002(7)
C20 0.0232(10) 0.0189(9) 0.0216(12) 0.0005(9) 0.0083(9) -0.0031(8)
C21 0.0347(12) 0.0128(9) 0.0235(12) 0.0005(8) 0.0012(9) 0.0006(8)
C22 0.0228(10) 0.0199(9) 0.0186(11) 0.0012(8) 0.0059(8) -0.0021(8)

loop_
_atom_type_symbol
_atom_type_description
_atom_type_scat_dispersion_real
_atom_type_scat_dispersion_imag
_atom_type_scat_source
C C 0.0033 0.0016 'International Tables Vol C Tables 4.2.6.8 and 6.1.1.4'
H H 0.0000 0.0000 'International Tables Vol C Tables 4.2.6.8 and 6.1.1.4'
N N 0.0061 0.0033 'International Tables Vol C Tables 4.2.6.8 and 6.1.1.4'
Cl Cl 0.1484 0.1585 'International Tables Vol C Tables 4.2.6.8 and 6.1.1.4'
I I -0.4742 1.8119 'International Tables Vol C Tables 4.2.6.8 and 6.1.1.4'

loop_
_geom_angle_atom_site_label_1
_geom_angle_atom_site_label_2
_geom_angle_atom_site_label_3
_geom_angle
C2 N1 C5 105.77(15)
C2 N1 C10 127.85(17)
C5 N1 C10 126.38(16)
C2 N3 C4 103.97(16)
C11 N4 C13 109.22(15)
C11 N4 C10 126.26(16)
C13 N4 C10 124.34(15)
C11 N5 C12 109.06(15)
C11 N5 C14 124.89(15)
C12 N5 C14 125.58(15)
N3 C2 N1 114.93(18)
N3 C2 Cl1 124.28(16)
N1 C2 Cl1 120.73(14)
C6 C4 N3 129.73(18)
C6 C4 C5 119.91(19)
N3 C4 C5 110.36(16)
C9 C5 N1 132.42(18)
C9 C5 C4 122.59(18)
N1 C5 C4 104.96(17)
C7 C6 C4 117.69(19)
C6 C7 C8 122.11(19)
C9 C8 C7 121.1(2)
C5 C9 C8 116.57(19)
N1 C10 N4 109.99(14)
N5 C11 N4 107.94(16)
C13 C12 N5 106.78(16)
C12 C13 N4 106.98(16)
C15 C14 C19 123.34(17)
C15 C14 N5 117.79(16)
C19 C14 N5 118.85(16)
C14 C15 C16 117.37(17)
C14 C15 C20 122.11(16)
C16 C15 C20 120.51(17)
C17 C16 C15 121.49(18)
C18 C17 C16 118.94(17)
C18 C17 C21 121.06(19)
C16 C17 C21 119.99(18)
C17 C18 C19 122.09(18)
C14 C19 C18 116.76(17)
C14 C19 C22 122.14(17)
C18 C19 C22 121.08(18)

loop_
_geom_bond_atom_site_label_1
_geom_bond_atom_site_label_2
_geom_bond_distance
Cl1 C2 1.703(2)
N1 C2 1.371(2)
N1 C5 1.394(2)
N1 C10 1.441(2)
N3 C2 1.303(2)
N3 C4 1.400(3)
N4 C11 1.333(2)
N4 C13 1.378(2)
N4 C10 1.471(2)
N5 C11 1.333(2)
N5 C12 1.384(2)
N5 C14 1.446(2)
C4 C6 1.391(3)
C4 C5 1.407(3)
C5 C9 1.384(3)
C6 C7 1.376(3)
C7 C8 1.396(3)
C8 C9 1.390(3)
C12 C13 1.354(3)
C14 C15 1.393(3)
C14 C19 1.396(3)
C15 C16 1.394(3)
C15 C20 1.507(3)
C16 C17 1.393(3)
C17 C18 1.386(3)
C17 C21 1.512(3)
C18 C19 1.397(2)
C19 C22 1.503(3)
